data_7116617
loop_
_publ_author_name
'Fu An Tsao'
'Alan. J. Lough'
'Douglas W. Stephan'

_publ_section_title
;
 Intramolecular 1,1-carboboration versus intermolecular FLP addition in
 reactions of boranes and bis(phenylethynyl)telluroether
;
_journal_name_full Chem.Commun.
_journal_page_first 4287
_journal_paper_doi 10.1039/C4cc09258A
_journal_volume 51
_journal_year 2015
_chemical_formula_sum 'C68 H30 B2 F20 Te2'
_chemical_formula_weight 1503.74
_space_group_IT_number 15
_symmetry_cell_setting monoclinic
_symmetry_space_group_name_Hall '-C 2yc'
_symmetry_space_group_name_H-M 'C 1 2/c 1'
_atom_sites_solution_hydrogens geom
_atom_sites_solution_primary direct
_atom_sites_solution_secondary difmap
_audit_creation_method SHELXL-97
_audit_update_record
;
2014-11-12 deposited with the CCDC.
2015-02-04 downloaded from the CCDC.
;
_cell_angle_alpha 90.00
_cell_angle_beta 108.82(2)
_cell_angle_gamma 90.00
_cell_formula_units_Z 8
_cell_length_a 39.238(15)
_cell_length_b 21.195(6)
_cell_length_c 20.080(5)
_cell_measurement_reflns_used 9198
_cell_measurement_temperature 293(2)
_cell_measurement_theta_max 27.99
_cell_measurement_theta_min 2.30
_cell_volume 15807(9)
_computing_cell_refinement 'Bruker SAINT'
_computing_data_collection 'Bruker APEX2'
_computing_data_reduction 'Bruker SAINT'
_computing_molecular_graphics 'Bruker SHELXTL'
_computing_publication_material 'Bruker SHELXTL'
_computing_structure_refinement 'SHELXL-97 (Sheldrick, 1997)'
_computing_structure_solution 'SHELXS-97 (Sheldrick, 1990)'
_diffrn_ambient_temperature 293(2)
_diffrn_measured_fraction_theta_full 0.999
_diffrn_measured_fraction_theta_max 0.999
_diffrn_measurement_device_type 'Bruker APEX-II CCD'
_diffrn_measurement_method '\f and \w scans'
_diffrn_radiation_monochromator graphite
_diffrn_radiation_source 'fine-focus sealed tube'
_diffrn_radiation_type MoK\a
_diffrn_radiation_wavelength 0.71073
_diffrn_reflns_av_R_equivalents 0.0998
_diffrn_reflns_av_sigmaI/netI 0.0779
_diffrn_reflns_limit_h_max 44
_diffrn_reflns_limit_h_min -46
_diffrn_reflns_limit_k_max 24
_diffrn_reflns_limit_k_min -25
_diffrn_reflns_limit_l_max 23
_diffrn_reflns_limit_l_min -23
_diffrn_reflns_number 79086
_diffrn_reflns_theta_full 25.00
_diffrn_reflns_theta_max 25.00
_diffrn_reflns_theta_min 1.10
_diffrn_standards_number 0
_exptl_absorpt_coefficient_mu 0.818
_exptl_absorpt_correction_T_max 0.7455
_exptl_absorpt_correction_T_min 0.6500
_exptl_absorpt_correction_type multi-scan
_exptl_absorpt_process_details SADABS
_exptl_crystal_colour yellow
_exptl_crystal_density_diffrn 1.264
_exptl_crystal_density_method 'not measured'
_exptl_crystal_description block
_exptl_crystal_F_000 5855
_exptl_crystal_size_max 0.10
_exptl_crystal_size_mid 0.10
_exptl_crystal_size_min 0.10
_platon_squeeze_details
;PROBLEM: VERY LARGE Solvent Accessible VOID(S) in Structure   ! 
RESPONSE: During the 
refinement of the structure, electron density peaks were located 
that were believed to be highly disordered 
solvent molecules (possibly toluene). Attempts 
made to model the solvent molecule were not successful. 
The SQUEEZE option in PLATON (Spek, 2009) indicated there was a 
large solvent cavity 921.1 Ang^3. In the final cycles of refinement, 
this contribution (325) to the 
electron density was removed from the observed data. The 
density, the F(000) value, the molecular weight and the formula are 
given without taking into account the results obtained with the 
SQUEEZE option PLATON (Spek, 2009). Similar treatments of disordered 
solvent molecules were carried out by St\"ahler et al. (2001), 
Cox et al. (2003), Mohamed et al. (2003) and Athimoolam et al. (2005). 
References: 
  
Spek, A. L. (2009). Acta Cryst. D65, 148--155.
  
Athimoolam, S., Kumar, J., Ramakrishnan, V. & Rajaram, R.K. (2005). 
Acta Cryst. E61, m2014-m2017. 
  
Cox, J.P., Kumarasammy, Y., Nahar, L., Sarkar D.S. & Shoeb, M. 
(2003). Acta Cryst. E59, o975-o977. 
  
Mohamed, A.A., Krause Bauer, A.J., Bruce, E.A. & Bruce M.R.M. 
(2003). Acta Cryst. C59, m84-m86. 
  
Stahler, R., Nather, C. & Bensch, W. (2001). Acta Cryst. 
C57, 26-27.
;
_refine_diff_density_max 0.791
_refine_diff_density_min -0.578
_refine_diff_density_rms 0.084
_refine_ls_extinction_method none
_refine_ls_goodness_of_fit_ref 0.879
_refine_ls_hydrogen_treatment constr
_refine_ls_matrix_type full
_refine_ls_number_parameters 829
_refine_ls_number_reflns 13920
_refine_ls_number_restraints 0
_refine_ls_restrained_S_all 0.879
_refine_ls_R_factor_all 0.0608
_refine_ls_R_factor_gt 0.0393
_refine_ls_shift/su_max 0.001
_refine_ls_shift/su_mean 0.000
_refine_ls_structure_factor_coef Fsqd
_refine_ls_weighting_details 'calc w=1/[\s^2^(Fo^2^)+(0.0443P)^2^+0.0000P] where P=(Fo^2^+2Fc^2^)/3'
_refine_ls_weighting_scheme calc
_refine_ls_wR_factor_gt 0.0858
_refine_ls_wR_factor_ref 0.0903
_reflns_number_gt 9431
_reflns_number_total 13920
_reflns_threshold_expression >2sigma(I)
_cod_data_source_file c4cc09258a2.cif
_cod_data_source_block sad_Compound_5
_cod_depositor_comments
;

2018-03-12
Z value and formula fixed to values more according to usual
chemical conventions.                 miguel
;
_cod_original_formula_sum 'C136 H60 B4 F40 Te4'
_cod_original_formula_weight 3007.48
_cod_original_formula_units_Z 4
_cod_original_cell_volume 15807(8)
_cod_original_sg_symbol_H-M C2/c
_cod_database_code 7116617

loop_
_symmetry_equiv_pos_as_xyz
'x, y, z'
'-x, y, -z+1/2'
'x+1/2, y+1/2, z'
'-x+1/2, y+1/2, -z+1/2'
'-x, -y, -z'
'x, -y, z-1/2'
'-x+1/2, -y+1/2, -z'
'x+1/2, -y+1/2, z-1/2'

loop_
_atom_site_label
_atom_site_type_symbol
_atom_site_fract_x
_atom_site_fract_y
_atom_site_fract_z
_atom_site_U_iso_or_equiv
_atom_site_adp_type
_atom_site_occupancy
_atom_site_symmetry_multiplicity
_atom_site_calc_flag
_atom_site_refinement_flags
Te2 Te 0.121706(7) 0.140931(11) 0.644315(12) 0.02796(8) Uani 1 1 d .
Te1 Te 0.124400(7) 0.241321(11) 0.770857(12) 0.02788(8) Uani 1 1 d .
F16 F 0.26813(7) 0.29036(11) 0.74394(12) 0.0423(6) Uani 1 1 d .
F17 F 0.28518(8) 0.33745(12) 0.63805(14) 0.0603(8) Uani 1 1 d .
F18 F 0.23686(9) 0.40600(13) 0.53709(14) 0.0704(9) Uani 1 1 d .
F19 F 0.16899(8) 0.42225(13) 0.54302(12) 0.0648(8) Uani 1 1 d .
F20 F 0.15091(7) 0.37394(11) 0.64834(11) 0.0430(6) Uani 1 1 d .
F15 F 0.26119(6) 0.37206(10) 0.84064(11) 0.0410(6) Uani 1 1 d .
F14 F 0.31311(7) 0.33784(13) 0.95495(13) 0.0639(8) Uani 1 1 d .
F13 F 0.31061(8) 0.22622(14) 1.01743(14) 0.0749(9) Uani 1 1 d .
F12 F 0.25262(8) 0.14948(13) 0.96177(13) 0.0713(9) Uani 1 1 d .
B1 B 0.19500(13) 0.3016(2) 0.7660(2) 0.0269(11) Uani 1 1 d .
B2 B 0.05605(14) 0.2034(2) 0.5377(2) 0.0314(11) Uani 1 1 d .
C58 C 0.19922(11) 0.41717(18) 0.90183(19) 0.0354(10) Uani 1 1 d .
H58A H 0.1949 0.3848 0.9293 0.042 Uiso 1 1 calc R
C59 C 0.21648(13) 0.4705(2) 0.9336(2) 0.0475(12) Uani 1 1 d .
H59A H 0.2235 0.4746 0.9822 0.057 Uiso 1 1 calc R
C60 C 0.22334(14) 0.5179(2) 0.8936(2) 0.0514(13) Uani 1 1 d .
H60A H 0.2357 0.5538 0.9152 0.062 Uiso 1 1 calc R
C61 C 0.21195(14) 0.51266(19) 0.8213(2) 0.0493(13) Uani 1 1 d .
H61A H 0.2163 0.5454 0.7942 0.059 Uiso 1 1 calc R
C62 C 0.19434(13) 0.45953(18) 0.7893(2) 0.0414(12) Uani 1 1 d .
H62A H 0.1866 0.4564 0.7405 0.050 Uiso 1 1 calc R
C57 C 0.18800(11) 0.41048(17) 0.82917(18) 0.0294(9) Uani 1 1 d .
C7 C 0.17125(11) 0.34982(16) 0.79732(17) 0.0274(9) Uani 1 1 d .
C8 C 0.14018(11) 0.33318(17) 0.80706(18) 0.0292(10) Uani 1 1 d .
C63 C 0.11839(11) 0.36444(19) 0.84500(19) 0.0328(10) Uani 1 1 d .
F11 F 0.19981(7) 0.18273(11) 0.84975(11) 0.0460(7) Uani 1 1 d .
C64 C 0.10842(13) 0.3327(2) 0.8954(2) 0.0455(12) Uani 1 1 d .
H64A H 0.1138 0.2900 0.9029 0.055 Uiso 1 1 calc R
F1 F 0.10355(7) 0.29578(10) 0.51134(12) 0.0418(6) Uani 1 1 d .
C65 C 0.09032(13) 0.3633(2) 0.9356(2) 0.0528(13) Uani 1 1 d .
H65A H 0.0837 0.3410 0.9694 0.063 Uiso 1 1 calc R
C66 C 0.08222(14) 0.4262(3) 0.9251(3) 0.0634(15) Uani 1 1 d .
H66A H 0.0703 0.4471 0.9518 0.076 Uiso 1 1 calc R
F2 F 0.08865(8) 0.41408(12) 0.47140(15) 0.0620(8) Uani 1 1 d .
C67 C 0.09203(14) 0.4574(2) 0.8746(3) 0.0577(14) Uani 1 1 d .
H67A H 0.0866 0.5001 0.8673 0.069 Uiso 1 1 calc R
F3 F 0.02172(8) 0.46124(12) 0.45064(15) 0.0697(9) Uani 1 1 d .
F4 F -0.02988(8) 0.38652(12) 0.47071(14) 0.0610(8) Uani 1 1 d .
C68 C 0.10981(13) 0.4277(2) 0.8339(2) 0.0470(12) Uani 1 1 d .
H68A H 0.1159 0.4500 0.7995 0.056 Uiso 1 1 calc R
F5 F -0.01616(7) 0.26869(11) 0.50986(12) 0.0442(6) Uani 1 1 d .
C1 C 0.08243(11) 0.25309(17) 0.67039(18) 0.0284(9) Uani 1 1 d .
F6 F -0.00752(6) 0.19033(11) 0.41007(11) 0.0460(6) Uani 1 1 d .
C9 C 0.05829(12) 0.30680(18) 0.66774(18) 0.0323(10) Uani 1 1 d .
F7 F -0.05811(7) 0.10356(14) 0.38494(12) 0.0664(8) Uani 1 1 d .
C14 C 0.02431(12) 0.2964(2) 0.6727(2) 0.0430(11) Uani 1 1 d .
H14A H 0.0169 0.2557 0.6788 0.052 Uiso 1 1 calc R
F8 F -0.05811(7) 0.01705(13) 0.48348(13) 0.0614(8) Uani 1 1 d .
C13 C 0.00161(14) 0.3467(2) 0.6686(2) 0.0538(13) Uani 1 1 d .
H13A H -0.0213 0.3396 0.6713 0.065 Uiso 1 1 calc R
F9 F -0.00498(7) 0.02039(12) 0.61117(13) 0.0557(7) Uani 1 1 d .
C12 C 0.01203(15) 0.4067(3) 0.6606(2) 0.0569(14) Uani 1 1 d .
H12A H -0.0035 0.4403 0.6584 0.068 Uiso 1 1 calc R
F10 F 0.04624(6) 0.10520(11) 0.63806(11) 0.0439(6) Uani 1 1 d .
C11 C 0.04563(15) 0.4172(2) 0.6558(2) 0.0544(14) Uani 1 1 d .
H11A H 0.0527 0.4581 0.6497 0.065 Uiso 1 1 calc R
C10 C 0.06922(13) 0.36755(19) 0.6599(2) 0.0419(11) Uani 1 1 d .
H10A H 0.0921 0.3750 0.6574 0.050 Uiso 1 1 calc R
C2 C 0.08121(11) 0.21085(17) 0.62101(18) 0.0262(9) Uani 1 1 d .
C15 C 0.04428(11) 0.27457(18) 0.50860(18) 0.0296(10) Uani 1 1 d .
C16 C 0.06958(12) 0.31555(19) 0.49919(19) 0.0359(10) Uani 1 1 d .
C17 C 0.06250(13) 0.3773(2) 0.4794(2) 0.0413(11) Uani 1 1 d .
C18 C 0.02889(14) 0.4004(2) 0.4695(2) 0.0479(12) Uani 1 1 d .
C19 C 0.00259(14) 0.3631(2) 0.4789(2) 0.0463(12) Uani 1 1 d .
C20 C 0.01117(12) 0.3016(2) 0.4989(2) 0.0366(10) Uani 1 1 d .
C21 C 0.02214(11) 0.15416(18) 0.52601(19) 0.0301(9) Uani 1 1 d .
C26 C 0.02015(11) 0.10800(19) 0.57339(19) 0.0337(10) Uani 1 1 d .
C25 C -0.00584(12) 0.06332(19) 0.5613(2) 0.0380(11) Uani 1 1 d .
C24 C -0.03221(12) 0.0611(2) 0.4978(2) 0.0418(11) Uani 1 1 d .
C23 C -0.03184(12) 0.1044(2) 0.4482(2) 0.0441(12) Uani 1 1 d .
C22 C -0.00579(12) 0.1492(2) 0.46232(19) 0.0383(11) Uani 1 1 d .
C3 C 0.08139(11) 0.16593(17) 0.49872(18) 0.0279(9) Uani 1 1 d .
C27 C 0.06817(11) 0.15776(19) 0.41960(19) 0.0352(10) Uani 1 1 d .
C28 C 0.05688(11) 0.0990(2) 0.3927(2) 0.0386(11) Uani 1 1 d .
H28A H 0.0568 0.0657 0.4229 0.046 Uiso 1 1 calc R
C29 C 0.04547(13) 0.0893(2) 0.3198(2) 0.0525(13) Uani 1 1 d .
H29A H 0.0375 0.0496 0.3015 0.063 Uiso 1 1 calc R
C30 C 0.04608(14) 0.1384(3) 0.2754(2) 0.0614(15) Uani 1 1 d .
H30A H 0.0387 0.1320 0.2270 0.074 Uiso 1 1 calc R
C31 C 0.05742(15) 0.1956(3) 0.3022(2) 0.0605(15) Uani 1 1 d .
H31A H 0.0583 0.2284 0.2721 0.073 Uiso 1 1 calc R
C32 C 0.06780(13) 0.2066(2) 0.3741(2) 0.0468(12) Uani 1 1 d .
H32A H 0.0745 0.2469 0.3916 0.056 Uiso 1 1 calc R
C4 C 0.11054(11) 0.13318(17) 0.53433(18) 0.0285(9) Uani 1 1 d .
C33 C 0.13520(11) 0.09136(18) 0.51310(19) 0.0315(10) Uani 1 1 d .
C38 C 0.14556(12) 0.1044(2) 0.4540(2) 0.0380(11) Uani 1 1 d .
H38A H 0.1360 0.1391 0.4259 0.046 Uiso 1 1 calc R
C37 C 0.16973(13) 0.0660(2) 0.4374(2) 0.0509(13) Uani 1 1 d .
H37A H 0.1763 0.0751 0.3979 0.061 Uiso 1 1 calc R
C36 C 0.18426(13) 0.0152(2) 0.4770(2) 0.0538(13) Uani 1 1 d .
H36A H 0.2006 -0.0102 0.4648 0.065 Uiso 1 1 calc R
C35 C 0.17463(13) 0.0014(2) 0.5359(2) 0.0525(13) Uani 1 1 d .
H35A H 0.1846 -0.0333 0.5636 0.063 Uiso 1 1 calc R
C34 C 0.15034(12) 0.0390(2) 0.5534(2) 0.0408(11) Uani 1 1 d .
H34A H 0.1439 0.0292 0.5929 0.049 Uiso 1 1 calc R
C5 C 0.16615(10) 0.20517(17) 0.67619(18) 0.0246(9) Uani 1 1 d .
C39 C 0.19332(11) 0.19923(16) 0.63987(19) 0.0296(10) Uani 1 1 d .
C44 C 0.18558(13) 0.21829(19) 0.5699(2) 0.0390(11) Uani 1 1 d .
H44A H 0.1629 0.2341 0.5450 0.047 Uiso 1 1 calc R
C43 C 0.21185(17) 0.2134(2) 0.5382(2) 0.0539(14) Uani 1 1 d .
H43A H 0.2068 0.2256 0.4915 0.065 Uiso 1 1 calc R
C42 C 0.24541(17) 0.1907(2) 0.5753(3) 0.0610(15) Uani 1 1 d .
H42A H 0.2631 0.1882 0.5539 0.073 Uiso 1 1 calc R
C41 C 0.25292(14) 0.1717(2) 0.6440(3) 0.0512(13) Uani 1 1 d .
H41A H 0.2757 0.1564 0.6689 0.061 Uiso 1 1 calc R
C40 C 0.22693(13) 0.17532(18) 0.6758(2) 0.0405(11) Uani 1 1 d .
H40A H 0.2320 0.1616 0.7220 0.049 Uiso 1 1 calc R
C6 C 0.16748(10) 0.24387(16) 0.72874(17) 0.0227(8) Uani 1 1 d .
C51 C 0.20886(12) 0.33206(17) 0.70415(18) 0.0290(10) Uani 1 1 d .
C56 C 0.18500(12) 0.36506(18) 0.64911(19) 0.0328(10) Uani 1 1 d .
C55 C 0.19367(14) 0.3899(2) 0.5938(2) 0.0439(12) Uani 1 1 d .
C54 C 0.22747(16) 0.3819(2) 0.5906(2) 0.0483(13) Uani 1 1 d .
C53 C 0.25187(14) 0.3477(2) 0.6417(2) 0.0461(12) Uani 1 1 d .
C52 C 0.24231(12) 0.32389(18) 0.6971(2) 0.0329(10) Uani 1 1 d .
C45 C 0.22751(11) 0.27856(17) 0.83617(19) 0.0296(9) Uani 1 1 d .
C50 C 0.25746(12) 0.31542(19) 0.86802(19) 0.0342(10) Uani 1 1 d .
C49 C 0.28497(12) 0.2995(2) 0.9276(2) 0.0452(12) Uani 1 1 d .
C48 C 0.28374(14) 0.2426(2) 0.9592(2) 0.0541(14) Uani 1 1 d .
C47 C 0.25534(13) 0.2043(2) 0.9313(2) 0.0480(13) Uani 1 1 d .
C46 C 0.22752(12) 0.22356(19) 0.8720(2) 0.0394(11) Uani 1 1 d .

loop_
_atom_site_aniso_label
_atom_site_aniso_U_11
_atom_site_aniso_U_22
_atom_site_aniso_U_33
_atom_site_aniso_U_23
_atom_site_aniso_U_13
_atom_site_aniso_U_12
Te2 0.03989(18) 0.01914(14) 0.02222(12) 0.00008(10) 0.00638(11) -0.00367(12)
Te1 0.03786(17) 0.02341(14) 0.02247(13) -0.00108(10) 0.00988(11) -0.00427(12)
F16 0.0471(16) 0.0375(14) 0.0464(14) 0.0042(11) 0.0206(12) 0.0058(12)
F17 0.073(2) 0.0529(17) 0.0754(19) 0.0037(14) 0.0533(17) 0.0012(15)
F18 0.117(3) 0.0584(18) 0.0598(17) 0.0207(14) 0.0620(18) 0.0084(18)
F19 0.095(2) 0.0641(19) 0.0389(14) 0.0240(13) 0.0271(15) 0.0209(17)
F20 0.0507(18) 0.0472(16) 0.0301(12) 0.0073(10) 0.0118(11) 0.0006(13)
F15 0.0443(16) 0.0297(14) 0.0453(13) 0.0037(10) 0.0095(11) -0.0099(11)
F14 0.0476(18) 0.0627(18) 0.0613(17) 0.0007(14) -0.0104(14) -0.0245(15)
F13 0.064(2) 0.074(2) 0.0559(16) 0.0214(15) -0.0241(14) -0.0110(16)
F12 0.074(2) 0.0567(18) 0.0551(16) 0.0308(14) -0.0175(15) -0.0166(16)
B1 0.034(3) 0.023(2) 0.024(2) 0.0038(18) 0.011(2) -0.001(2)
B2 0.047(3) 0.021(2) 0.026(2) 0.0037(18) 0.011(2) -0.006(2)
C58 0.045(3) 0.028(2) 0.029(2) 0.0025(17) 0.0066(19) -0.003(2)
C59 0.069(4) 0.038(3) 0.029(2) -0.010(2) 0.007(2) -0.013(2)
C60 0.089(4) 0.028(3) 0.038(2) -0.008(2) 0.020(3) -0.022(3)
C61 0.086(4) 0.024(2) 0.040(2) -0.0002(19) 0.025(3) -0.012(2)
C62 0.074(4) 0.025(2) 0.026(2) -0.0036(18) 0.016(2) -0.005(2)
C57 0.039(3) 0.025(2) 0.0237(19) -0.0018(16) 0.0094(18) -0.0009(19)
C7 0.044(3) 0.019(2) 0.0163(17) 0.0036(15) 0.0056(17) 0.0007(19)
C8 0.041(3) 0.021(2) 0.0227(19) -0.0027(16) 0.0072(18) -0.0062(19)
C63 0.039(3) 0.032(2) 0.028(2) -0.0064(18) 0.0105(18) -0.001(2)
F11 0.0513(17) 0.0372(14) 0.0376(13) 0.0141(11) -0.0020(12) -0.0133(12)
C64 0.055(3) 0.041(3) 0.044(3) -0.007(2) 0.021(2) -0.007(2)
F1 0.0427(17) 0.0294(13) 0.0537(14) 0.0099(11) 0.0161(12) 0.0011(12)
C65 0.048(3) 0.065(4) 0.053(3) -0.016(3) 0.027(2) -0.011(3)
C66 0.051(4) 0.070(4) 0.077(4) -0.033(3) 0.031(3) 0.001(3)
F2 0.069(2) 0.0350(15) 0.088(2) 0.0205(14) 0.0327(17) -0.0057(14)
C67 0.063(4) 0.042(3) 0.068(3) -0.019(3) 0.020(3) 0.007(3)
F3 0.084(2) 0.0346(16) 0.094(2) 0.0273(14) 0.0331(18) 0.0161(15)
F4 0.057(2) 0.0535(17) 0.0759(19) 0.0202(14) 0.0262(15) 0.0205(15)
C68 0.058(3) 0.036(3) 0.048(3) -0.006(2) 0.017(2) 0.005(2)
F5 0.0431(16) 0.0422(15) 0.0486(14) 0.0065(11) 0.0166(12) -0.0004(13)
C1 0.032(2) 0.025(2) 0.027(2) 0.0007(17) 0.0091(17) -0.0112(19)
F6 0.0472(16) 0.0550(16) 0.0300(12) 0.0040(11) 0.0044(11) -0.0130(13)
C9 0.041(3) 0.030(2) 0.0228(19) -0.0034(17) 0.0061(18) 0.003(2)
F7 0.0574(19) 0.091(2) 0.0393(14) -0.0029(14) -0.0004(13) -0.0349(17)
C14 0.039(3) 0.044(3) 0.046(3) 0.007(2) 0.014(2) 0.001(2)
F8 0.061(2) 0.0616(18) 0.0611(16) -0.0142(14) 0.0196(14) -0.0348(16)
C13 0.044(3) 0.067(4) 0.056(3) 0.000(3) 0.024(2) 0.010(3)
F9 0.0657(19) 0.0453(16) 0.0554(15) 0.0068(13) 0.0185(14) -0.0235(14)
C12 0.057(4) 0.052(3) 0.058(3) -0.001(3) 0.013(3) 0.012(3)
F10 0.0483(17) 0.0419(14) 0.0347(12) 0.0090(11) 0.0040(11) -0.0169(12)
C11 0.069(4) 0.028(3) 0.059(3) -0.002(2) 0.010(3) 0.004(3)
C10 0.044(3) 0.029(3) 0.050(3) -0.004(2) 0.012(2) -0.001(2)
C2 0.035(3) 0.022(2) 0.0227(18) 0.0039(16) 0.0114(17) -0.0062(18)
C15 0.034(3) 0.027(2) 0.0247(19) 0.0042(16) 0.0049(17) -0.002(2)
C16 0.042(3) 0.031(2) 0.032(2) 0.0039(18) 0.006(2) 0.000(2)
C17 0.051(3) 0.030(3) 0.047(3) 0.010(2) 0.021(2) -0.006(2)
C18 0.061(4) 0.027(3) 0.052(3) 0.016(2) 0.014(2) 0.008(3)
C19 0.050(3) 0.041(3) 0.050(3) 0.009(2) 0.019(2) 0.008(3)
C20 0.037(3) 0.038(3) 0.034(2) 0.0064(19) 0.011(2) -0.001(2)
C21 0.033(3) 0.029(2) 0.027(2) -0.0026(17) 0.0081(18) -0.0017(19)
C26 0.032(3) 0.032(2) 0.031(2) -0.0020(18) 0.0014(18) -0.003(2)
C25 0.042(3) 0.034(3) 0.041(2) -0.002(2) 0.017(2) -0.011(2)
C24 0.035(3) 0.041(3) 0.048(3) -0.010(2) 0.013(2) -0.019(2)
C23 0.032(3) 0.062(3) 0.035(2) -0.012(2) 0.007(2) -0.015(2)
C22 0.045(3) 0.044(3) 0.027(2) -0.0011(19) 0.0116(19) -0.006(2)
C3 0.035(3) 0.024(2) 0.0233(19) 0.0027(16) 0.0067(18) -0.0099(19)
C27 0.039(3) 0.036(3) 0.029(2) 0.0024(18) 0.0089(19) -0.007(2)
C28 0.039(3) 0.044(3) 0.029(2) -0.0046(19) 0.0070(19) -0.010(2)
C29 0.053(3) 0.061(3) 0.036(2) -0.012(2) 0.004(2) -0.008(3)
C30 0.071(4) 0.084(4) 0.023(2) -0.006(3) 0.006(2) -0.010(3)
C31 0.083(4) 0.070(4) 0.029(2) 0.014(2) 0.017(3) 0.004(3)
C32 0.067(4) 0.041(3) 0.031(2) 0.004(2) 0.013(2) -0.003(2)
C4 0.038(3) 0.021(2) 0.0261(19) -0.0005(16) 0.0099(18) -0.0046(19)
C33 0.033(3) 0.023(2) 0.032(2) -0.0068(17) 0.0012(18) -0.0111(19)
C38 0.046(3) 0.035(3) 0.033(2) -0.0088(19) 0.012(2) -0.011(2)
C37 0.056(3) 0.051(3) 0.049(3) -0.025(2) 0.022(3) -0.013(3)
C36 0.041(3) 0.064(4) 0.054(3) -0.024(3) 0.012(2) 0.003(3)
C35 0.053(3) 0.049(3) 0.049(3) -0.006(2) 0.007(2) 0.014(3)
C34 0.051(3) 0.035(3) 0.035(2) -0.0009(19) 0.012(2) 0.003(2)
C5 0.027(2) 0.019(2) 0.0251(19) 0.0011(15) 0.0054(17) -0.0047(17)
C39 0.046(3) 0.012(2) 0.032(2) -0.0103(16) 0.016(2) -0.0087(19)
C44 0.059(3) 0.032(2) 0.028(2) -0.0072(18) 0.017(2) -0.014(2)
C43 0.091(5) 0.044(3) 0.043(3) -0.014(2) 0.044(3) -0.029(3)
C42 0.085(5) 0.030(3) 0.091(4) -0.012(3) 0.062(4) -0.005(3)
C41 0.059(4) 0.030(3) 0.076(4) -0.003(2) 0.038(3) 0.004(2)
C40 0.054(3) 0.020(2) 0.054(3) 0.0046(19) 0.026(2) 0.008(2)
C6 0.030(2) 0.0175(19) 0.0216(18) 0.0044(15) 0.0093(16) -0.0024(17)
C51 0.045(3) 0.019(2) 0.026(2) -0.0060(16) 0.0138(19) -0.0081(19)
C56 0.043(3) 0.030(2) 0.031(2) -0.0038(18) 0.020(2) -0.009(2)
C55 0.071(4) 0.032(3) 0.030(2) 0.0085(19) 0.018(2) 0.007(2)
C54 0.084(4) 0.034(3) 0.041(3) 0.004(2) 0.040(3) -0.004(3)
C53 0.064(4) 0.031(3) 0.058(3) -0.006(2) 0.040(3) -0.005(2)
C52 0.047(3) 0.021(2) 0.032(2) -0.0033(17) 0.015(2) -0.003(2)
C45 0.037(3) 0.024(2) 0.029(2) 0.0006(17) 0.0128(18) -0.0020(19)
C50 0.043(3) 0.029(2) 0.033(2) 0.0006(18) 0.015(2) -0.007(2)
C49 0.045(3) 0.042(3) 0.037(2) -0.003(2) -0.003(2) -0.012(2)
C48 0.055(3) 0.055(3) 0.035(2) 0.015(2) -0.009(2) -0.002(3)
C47 0.053(3) 0.037(3) 0.039(2) 0.012(2) -0.005(2) -0.007(2)
C46 0.049(3) 0.029(2) 0.034(2) 0.0015(18) 0.005(2) -0.016(2)

loop_
_atom_type_symbol
_atom_type_description
_atom_type_scat_dispersion_real
_atom_type_scat_dispersion_imag
_atom_type_scat_source
C C 0.0033 0.0016 'International Tables Vol C Tables 4.2.6.8 and 6.1.1.4'
H H 0.0000 0.0000 'International Tables Vol C Tables 4.2.6.8 and 6.1.1.4'
B B 0.0013 0.0007 'International Tables Vol C Tables 4.2.6.8 and 6.1.1.4'
F F 0.0171 0.0103 'International Tables Vol C Tables 4.2.6.8 and 6.1.1.4'
Te Te -0.5308 1.6751 'International Tables Vol C Tables 4.2.6.8 and 6.1.1.4'

loop_
_geom_angle_atom_site_label_1
_geom_angle_atom_site_label_2
_geom_angle_atom_site_label_3
_geom_angle
C2 Te2 C4 86.30(14)
C2 Te2 C5 95.85(14)
C4 Te2 C5 103.65(14)
C2 Te2 Te1 63.37(10)
C4 Te2 Te1 143.23(10)
C5 Te2 Te1 62.46(10)
C8 Te1 C6 86.01(15)
C8 Te1 C1 105.43(14)
C6 Te1 C1 95.15(14)
C8 Te1 Te2 143.06(10)
C6 Te1 Te2 62.59(9)
C1 Te1 Te2 61.98(10)
C7 B1 C51 114.4(3)
C7 B1 C45 103.7(3)
C51 B1 C45 114.3(3)
C7 B1 C6 105.5(3)
C51 B1 C6 106.2(3)
C45 B1 C6 112.6(3)
C15 B2 C21 114.4(4)
C15 B2 C2 106.4(3)
C21 B2 C2 113.4(3)
C15 B2 C3 114.7(3)
C21 B2 C3 102.1(3)
C2 B2 C3 105.7(3)
C59 C58 C57 121.1(4)
C59 C58 H58A 119.5
C57 C58 H58A 119.5
C60 C59 C58 119.8(4)
C60 C59 H59A 120.1
C58 C59 H59A 120.1
C59 C60 C61 120.0(4)
C59 C60 H60A 120.0
C61 C60 H60A 120.0
C62 C61 C60 120.3(4)
C62 C61 H61A 119.8
C60 C61 H61A 119.8
C61 C62 C57 120.3(4)
C61 C62 H62A 119.9
C57 C62 H62A 119.9
C62 C57 C58 118.5(4)
C62 C57 C7 122.4(3)
C58 C57 C7 119.0(3)
C8 C7 C57 117.4(3)
C8 C7 B1 123.2(3)
C57 C7 B1 118.4(3)
C7 C8 C63 131.5(3)
C7 C8 Te1 111.9(3)
C63 C8 Te1 116.1(3)
C64 C63 C68 118.8(4)
C64 C63 C8 120.7(4)
C68 C63 C8 120.3(4)
C63 C64 C65 121.1(4)
C63 C64 H64A 119.4
C65 C64 H64A 119.4
C66 C65 C64 120.0(5)
C66 C65 H65A 120.0
C64 C65 H65A 120.0
C67 C66 C65 118.6(5)
C67 C66 H66A 120.7
C65 C66 H66A 120.7
C66 C67 C68 122.2(5)
C66 C67 H67A 118.9
C68 C67 H67A 118.9
C63 C68 C67 119.3(4)
C63 C68 H68A 120.4
C67 C68 H68A 120.4
C2 C1 C9 128.9(3)
C2 C1 Te1 116.9(3)
C9 C1 Te1 114.2(2)
C10 C9 C14 119.8(4)
C10 C9 C1 120.4(4)
C14 C9 C1 119.8(4)
C13 C14 C9 119.4(4)
C13 C14 H14A 120.3
C9 C14 H14A 120.3
C12 C13 C14 121.2(5)
C12 C13 H13A 119.4
C14 C13 H13A 119.4
C13 C12 C11 119.5(5)
C13 C12 H12A 120.2
C11 C12 H12A 120.2
C12 C11 C10 120.7(5)
C12 C11 H11A 119.6
C10 C11 H11A 119.6
C9 C10 C11 119.2(5)
C9 C10 H10A 120.4
C11 C10 H10A 120.4
C1 C2 B2 133.4(4)
C1 C2 Te2 117.7(3)
B2 C2 Te2 108.5(3)
C20 C15 C16 114.0(4)
C20 C15 B2 125.6(4)
C16 C15 B2 120.0(4)
F1 C16 C17 116.6(4)
F1 C16 C15 119.7(4)
C17 C16 C15 123.7(4)
F2 C17 C18 121.2(4)
F2 C17 C16 120.0(4)
C18 C17 C16 118.8(4)
F3 C18 C17 119.3(4)
F3 C18 C19 119.7(5)
C17 C18 C19 121.0(4)
F4 C19 C18 120.5(4)
F4 C19 C20 121.7(4)
C18 C19 C20 117.8(5)
F5 C20 C19 113.8(4)
F5 C20 C15 121.5(4)
C19 C20 C15 124.6(4)
C26 C21 C22 112.1(4)
C26 C21 B2 124.9(3)
C22 C21 B2 122.6(3)
C25 C26 F10 115.4(3)
C25 C26 C21 125.2(4)
F10 C26 C21 119.4(3)
F9 C25 C26 120.2(4)
F9 C25 C24 120.2(4)
C26 C25 C24 119.6(4)
F8 C24 C23 120.0(4)
F8 C24 C25 121.3(4)
C23 C24 C25 118.7(4)
F7 C23 C22 120.0(4)
F7 C23 C24 119.6(4)
C22 C23 C24 120.4(4)
F6 C22 C23 116.4(4)
F6 C22 C21 119.5(4)
C23 C22 C21 124.1(4)
C4 C3 C27 116.6(4)
C4 C3 B2 122.6(3)
C27 C3 B2 119.8(3)
C28 C27 C32 119.2(4)
C28 C27 C3 118.3(3)
C32 C27 C3 122.5(4)
C27 C28 C29 119.9(4)
C27 C28 H28A 120.1
C29 C28 H28A 120.1
C30 C29 C28 120.0(4)
C30 C29 H29A 120.0
C28 C29 H29A 120.0
C31 C30 C29 119.7(4)
C31 C30 H30A 120.2
C29 C30 H30A 120.2
C30 C31 C32 121.2(4)
C30 C31 H31A 119.4
C32 C31 H31A 119.4
C27 C32 C31 120.0(4)
C27 C32 H32A 120.0
C31 C32 H32A 120.0
C3 C4 C33 133.5(3)
C3 C4 Te2 111.9(3)
C33 C4 Te2 114.5(3)
C34 C33 C38 117.7(4)
C34 C33 C4 120.7(4)
C38 C33 C4 121.6(4)
C37 C38 C33 120.2(4)
C37 C38 H38A 119.9
C33 C38 H38A 119.9
C36 C37 C38 121.6(5)
C36 C37 H37A 119.2
C38 C37 H37A 119.2
C37 C36 C35 119.5(5)
C37 C36 H36A 120.2
C35 C36 H36A 120.2
C34 C35 C36 120.0(5)
C34 C35 H35A 120.0
C36 C35 H35A 120.0
C35 C34 C33 121.1(4)
C35 C34 H34A 119.5
C33 C34 H34A 119.5
C6 C5 C39 126.6(3)
C6 C5 Te2 116.8(3)
C39 C5 Te2 116.5(2)
C40 C39 C44 119.6(4)
C40 C39 C5 119.5(3)
C44 C39 C5 120.9(4)
C43 C44 C39 119.4(5)
C43 C44 H44A 120.3
C39 C44 H44A 120.3
C42 C43 C44 120.2(4)
C42 C43 H43A 119.9
C44 C43 H43A 119.9
C43 C42 C41 120.3(5)
C43 C42 H42A 119.8
C41 C42 H42A 119.8
C40 C41 C42 120.1(5)
C40 C41 H41A 120.0
C42 C41 H41A 120.0
C41 C40 C39 120.4(4)
C41 C40 H40A 119.8
C39 C40 H40A 119.8
C5 C6 B1 132.4(3)
C5 C6 Te1 118.1(3)
B1 C6 Te1 109.2(2)
C52 C51 C56 113.7(4)
C52 C51 B1 126.1(4)
C56 C51 B1 119.9(4)
F20 C56 C55 116.3(4)
F20 C56 C51 119.5(3)
C55 C56 C51 124.1(4)
F19 C55 C54 120.1(4)
F19 C55 C56 120.3(5)
C54 C55 C56 119.5(4)
F18 C54 C55 120.9(4)
F18 C54 C53 119.7(5)
C55 C54 C53 119.3(4)
F17 C53 C54 120.2(4)
F17 C53 C52 120.3(4)
C54 C53 C52 119.6(5)
F16 C52 C51 121.6(3)
F16 C52 C53 114.8(4)
C51 C52 C53 123.6(4)
C46 C45 C50 112.4(4)
C46 C45 B1 124.9(4)
C50 C45 B1 122.5(3)
F15 C50 C49 114.6(4)
F15 C50 C45 120.1(4)
C49 C50 C45 125.2(4)
F14 C49 C50 121.5(4)
F14 C49 C48 119.4(4)
C50 C49 C48 119.0(4)
F13 C48 C47 121.3(4)
F13 C48 C49 119.7(4)
C47 C48 C49 119.1(4)
F12 C47 C48 120.8(4)
F12 C47 C46 119.5(4)
C48 C47 C46 119.6(4)
F11 C46 C45 120.6(4)
F11 C46 C47 114.9(4)
C45 C46 C47 124.5(4)

loop_
_geom_bond_atom_site_label_1
_geom_bond_atom_site_label_2
_geom_bond_distance
Te2 C2 2.112(4)
Te2 C4 2.115(3)
Te2 C5 2.141(4)
Te2 Te1 3.2896(7)
Te1 C8 2.100(4)
Te1 C6 2.121(4)
Te1 C1 2.168(4)
F16 C52 1.343(4)
F17 C53 1.350(5)
F18 C54 1.344(5)
F19 C55 1.346(5)
F20 C56 1.346(5)
F15 C50 1.348(4)
F14 C49 1.338(5)
F13 C48 1.343(5)
F12 C47 1.333(5)
B1 C7 1.640(6)
B1 C51 1.640(6)
B1 C45 1.641(6)
B1 C6 1.643(5)
B2 C15 1.630(6)
B2 C21 1.647(6)
B2 C2 1.653(5)
B2 C3 1.653(6)
C58 C59 1.366(5)
C58 C57 1.389(5)
C58 H58A 0.9300
C59 C60 1.365(6)
C59 H59A 0.9300
C60 C61 1.379(6)
C60 H60A 0.9300
C61 C62 1.369(5)
C61 H61A 0.9300
C62 C57 1.383(5)
C62 H62A 0.9300
C57 C7 1.491(5)
C7 C8 1.342(5)
C8 C63 1.474(5)
C63 C64 1.374(5)
C63 C68 1.382(6)
F11 C46 1.348(4)
C64 C65 1.394(6)
C64 H64A 0.9300
F1 C16 1.342(5)
C65 C66 1.371(7)
C65 H65A 0.9300
C66 C67 1.366(7)
C66 H66A 0.9300
F2 C17 1.339(5)
C67 C68 1.385(6)
C67 H67A 0.9300
F3 C18 1.348(5)
F4 C19 1.327(5)
C68 H68A 0.9300
F5 C20 1.356(5)
C1 C2 1.325(5)
C1 C9 1.471(5)
F6 C22 1.348(4)
C9 C10 1.382(5)
C9 C14 1.386(6)
F7 C23 1.353(5)
C14 C13 1.375(6)
C14 H14A 0.9300
F8 C24 1.341(5)
C13 C12 1.360(7)
C13 H13A 0.9300
F9 C25 1.346(4)
C12 C11 1.370(7)
C12 H12A 0.9300
F10 C26 1.371(4)
C11 C10 1.386(6)
C11 H11A 0.9300
C10 H10A 0.9300
C15 C20 1.375(6)
C15 C16 1.377(6)
C16 C17 1.370(6)
C17 C18 1.360(6)
C18 C19 1.359(6)
C19 C20 1.374(6)
C21 C26 1.384(5)
C21 C22 1.394(5)
C26 C25 1.355(5)
C25 C24 1.359(6)
C24 C23 1.358(6)
C23 C22 1.356(6)
C3 C4 1.332(5)
C3 C27 1.514(5)
C27 C28 1.373(5)
C27 C32 1.378(5)
C28 C29 1.402(5)
C28 H28A 0.9300
C29 C30 1.376(6)
C29 H29A 0.9300
C30 C31 1.343(7)
C30 H30A 0.9300
C31 C32 1.387(6)
C31 H31A 0.9300
C32 H32A 0.9300
C4 C33 1.473(6)
C33 C34 1.390(5)
C33 C38 1.400(5)
C38 C37 1.370(6)
C38 H38A 0.9300
C37 C36 1.349(6)
C37 H37A 0.9300
C36 C35 1.384(6)
C36 H36A 0.9300
C35 C34 1.372(6)
C35 H35A 0.9300
C34 H34A 0.9300
C5 C6 1.324(5)
C5 C39 1.479(5)
C39 C40 1.379(6)
C39 C44 1.397(5)
C44 C43 1.380(6)
C44 H44A 0.9300
C43 C42 1.374(7)
C43 H43A 0.9300
C42 C41 1.374(7)
C42 H42A 0.9300
C41 C40 1.369(6)
C41 H41A 0.9300
C40 H40A 0.9300
C51 C52 1.376(6)
C51 C56 1.385(5)
C56 C55 1.367(5)
C55 C54 1.359(7)
C54 C53 1.364(7)
C53 C52 1.380(6)
C45 C46 1.369(5)
C45 C50 1.384(5)
C50 C49 1.370(6)
C49 C48 1.372(6)
C48 C47 1.346(6)
C47 C46 1.392(6)

loop_
_geom_torsion_atom_site_label_1
_geom_torsion_atom_site_label_2
_geom_torsion_atom_site_label_3
_geom_torsion_atom_site_label_4
_geom_torsion
C2 Te2 Te1 C8 -79.4(2)
C4 Te2 Te1 C8 -41.8(3)
C5 Te2 Te1 C8 33.6(2)
C2 Te2 Te1 C6 -114.32(15)
C4 Te2 Te1 C6 -76.7(2)
C5 Te2 Te1 C6 -1.35(15)
C2 Te2 Te1 C1 -1.33(16)
C4 Te2 Te1 C1 36.3(2)
C5 Te2 Te1 C1 111.64(15)
C57 C58 C59 C60 -0.9(7)
C58 C59 C60 C61 1.9(8)
C59 C60 C61 C62 -1.3(8)
C60 C61 C62 C57 -0.4(7)
C61 C62 C57 C58 1.3(7)
C61 C62 C57 C7 -175.6(4)
C59 C58 C57 C62 -0.7(6)
C59 C58 C57 C7 176.4(4)
C62 C57 C7 C8 -120.2(4)
C58 C57 C7 C8 62.9(5)
C62 C57 C7 B1 71.1(5)
C58 C57 C7 B1 -105.8(4)
C51 B1 C7 C8 133.6(4)
C45 B1 C7 C8 -101.2(4)
C6 B1 C7 C8 17.3(4)
C51 B1 C7 C57 -58.4(4)
C45 B1 C7 C57 66.8(4)
C6 B1 C7 C57 -174.7(3)
C57 C7 C8 C63 -0.2(6)
B1 C7 C8 C63 167.9(4)
C57 C7 C8 Te1 -172.1(2)
B1 C7 C8 Te1 -4.0(4)
C6 Te1 C8 C7 -7.9(3)
C1 Te1 C8 C7 -102.1(3)
Te2 Te1 C8 C7 -38.5(4)
C6 Te1 C8 C63 178.9(3)
C1 Te1 C8 C63 84.6(3)
Te2 Te1 C8 C63 148.3(2)
C7 C8 C63 C64 -126.7(5)
Te1 C8 C63 C64 44.9(5)
C7 C8 C63 C68 48.6(6)
Te1 C8 C63 C68 -139.7(3)
C68 C63 C64 C65 -0.7(7)
C8 C63 C64 C65 174.7(4)
C63 C64 C65 C66 -0.1(7)
C64 C65 C66 C67 0.5(8)
C65 C66 C67 C68 0.0(8)
C64 C63 C68 C67 1.1(7)
C8 C63 C68 C67 -174.4(4)
C66 C67 C68 C63 -0.8(8)
C8 Te1 C1 C2 144.5(3)
C6 Te1 C1 C2 57.3(3)
Te2 Te1 C1 C2 2.1(3)
C8 Te1 C1 C9 -37.3(3)
C6 Te1 C1 C9 -124.6(3)
Te2 Te1 C1 C9 -179.7(3)
C2 C1 C9 C10 -104.2(5)
Te1 C1 C9 C10 78.0(4)
C2 C1 C9 C14 75.4(5)
Te1 C1 C9 C14 -102.4(4)
C10 C9 C14 C13 1.1(6)
C1 C9 C14 C13 -178.5(4)
C9 C14 C13 C12 -0.8(7)
C14 C13 C12 C11 0.7(7)
C13 C12 C11 C10 -0.8(7)
C14 C9 C10 C11 -1.2(6)
C1 C9 C10 C11 178.4(4)
C12 C11 C10 C9 1.1(7)
C9 C1 C2 B2 6.0(7)
Te1 C1 C2 B2 -176.2(3)
C9 C1 C2 Te2 178.9(3)
Te1 C1 C2 Te2 -3.3(4)
C15 B2 C2 C1 28.4(6)
C21 B2 C2 C1 -98.1(5)
C3 B2 C2 C1 150.8(4)
C15 B2 C2 Te2 -145.0(3)
C21 B2 C2 Te2 88.5(4)
C3 B2 C2 Te2 -22.6(3)
C4 Te2 C2 C1 -156.4(3)
C5 Te2 C2 C1 -53.0(3)
Te1 Te2 C2 C1 2.2(3)
C4 Te2 C2 B2 18.2(3)
C5 Te2 C2 B2 121.6(3)
Te1 Te2 C2 B2 176.8(3)
C21 B2 C15 C20 23.5(5)
C2 B2 C15 C20 -102.5(4)
C3 B2 C15 C20 141.0(4)
C21 B2 C15 C16 -164.1(3)
C2 B2 C15 C16 70.0(4)
C3 B2 C15 C16 -46.5(5)
C20 C15 C16 F1 176.0(3)
B2 C15 C16 F1 2.7(5)
C20 C15 C16 C17 -2.3(6)
B2 C15 C16 C17 -175.6(4)
F1 C16 C17 F2 1.6(6)
C15 C16 C17 F2 180.0(4)
F1 C16 C17 C18 -177.1(4)
C15 C16 C17 C18 1.2(6)
F2 C17 C18 F3 0.7(7)
C16 C17 C18 F3 179.4(4)
F2 C17 C18 C19 -178.8(4)
C16 C17 C18 C19 -0.1(7)
F3 C18 C19 F4 -1.1(7)
C17 C18 C19 F4 178.4(4)
F3 C18 C19 C20 -179.3(4)
C17 C18 C19 C20 0.2(7)
F4 C19 C20 F5 -0.8(6)
C18 C19 C20 F5 177.4(4)
F4 C19 C20 C15 -179.6(4)
C18 C19 C20 C15 -1.5(7)
C16 C15 C20 F5 -176.4(3)
B2 C15 C20 F5 -3.5(6)
C16 C15 C20 C19 2.4(6)
B2 C15 C20 C19 175.3(4)
C15 B2 C21 C26 -142.4(4)
C2 B2 C21 C26 -20.3(6)
C3 B2 C21 C26 93.0(4)
C15 B2 C21 C22 46.4(5)
C2 B2 C21 C22 168.5(4)
C3 B2 C21 C22 -78.2(4)
C22 C21 C26 C25 -1.0(6)
B2 C21 C26 C25 -173.0(4)
C22 C21 C26 F10 178.3(4)
B2 C21 C26 F10 6.2(6)
F10 C26 C25 F9 0.3(6)
C21 C26 C25 F9 179.6(4)
F10 C26 C25 C24 -177.9(4)
C21 C26 C25 C24 1.4(7)
F9 C25 C24 F8 0.8(7)
C26 C25 C24 F8 179.1(4)
F9 C25 C24 C23 -178.7(4)
C26 C25 C24 C23 -0.5(7)
F8 C24 C23 F7 1.3(7)
C25 C24 C23 F7 -179.2(4)
F8 C24 C23 C22 179.8(4)
C25 C24 C23 C22 -0.6(7)
F7 C23 C22 F6 -1.4(6)
C24 C23 C22 F6 -180.0(4)
F7 C23 C22 C21 179.5(4)
C24 C23 C22 C21 0.9(7)
C26 C21 C22 F6 -179.2(4)
B2 C21 C22 F6 -7.0(6)
C26 C21 C22 C23 -0.2(6)
B2 C21 C22 C23 172.0(4)
C15 B2 C3 C4 135.4(4)
C21 B2 C3 C4 -100.3(4)
C2 B2 C3 C4 18.5(5)
C15 B2 C3 C27 -56.1(5)
C21 B2 C3 C27 68.3(4)
C2 B2 C3 C27 -172.9(3)
C4 C3 C27 C28 62.6(5)
B2 C3 C27 C28 -106.6(4)
C4 C3 C27 C32 -116.0(5)
B2 C3 C27 C32 74.8(5)
C32 C27 C28 C29 0.5(7)
C3 C27 C28 C29 -178.1(4)
C27 C28 C29 C30 0.9(7)
C28 C29 C30 C31 -0.4(8)
C29 C30 C31 C32 -1.5(8)
C28 C27 C32 C31 -2.4(7)
C3 C27 C32 C31 176.2(4)
C30 C31 C32 C27 2.9(8)
C27 C3 C4 C33 4.0(7)
B2 C3 C4 C33 173.0(4)
C27 C3 C4 Te2 -173.0(3)
B2 C3 C4 Te2 -4.0(5)
C2 Te2 C4 C3 -8.8(3)
C5 Te2 C4 C3 -103.9(3)
Te1 Te2 C4 C3 -41.9(4)
C2 Te2 C4 C33 173.6(3)
C5 Te2 C4 C33 78.5(3)
Te1 Te2 C4 C33 140.5(2)
C3 C4 C33 C34 -144.8(5)
Te2 C4 C33 C34 32.1(5)
C3 C4 C33 C38 38.2(6)
Te2 C4 C33 C38 -144.8(3)
C34 C33 C38 C37 0.2(6)
C4 C33 C38 C37 177.2(4)
C33 C38 C37 C36 -0.3(6)
C38 C37 C36 C35 0.0(7)
C37 C36 C35 C34 0.3(7)
C36 C35 C34 C33 -0.4(7)
C38 C33 C34 C35 0.1(6)
C4 C33 C34 C35 -176.9(4)
C2 Te2 C5 C6 58.0(3)
C4 Te2 C5 C6 145.6(3)
Te1 Te2 C5 C6 2.2(2)
C2 Te2 C5 C39 -125.4(3)
C4 Te2 C5 C39 -37.8(3)
Te1 Te2 C5 C39 178.8(3)
C6 C5 C39 C40 67.4(5)
Te2 C5 C39 C40 -108.9(3)
C6 C5 C39 C44 -111.8(4)
Te2 C5 C39 C44 72.0(4)
C40 C39 C44 C43 -0.6(6)
C5 C39 C44 C43 178.5(3)
C39 C44 C43 C42 -0.7(6)
C44 C43 C42 C41 1.1(7)
C43 C42 C41 C40 0.0(7)
C42 C41 C40 C39 -1.4(6)
C44 C39 C40 C41 1.7(6)
C5 C39 C40 C41 -177.5(4)
C39 C5 C6 B1 7.5(6)
Te2 C5 C6 B1 -176.3(3)
C39 C5 C6 Te1 -179.6(3)
Te2 C5 C6 Te1 -3.4(4)
C7 B1 C6 C5 152.5(4)
C51 B1 C6 C5 30.6(5)
C45 B1 C6 C5 -95.2(5)
C7 B1 C6 Te1 -20.9(3)
C51 B1 C6 Te1 -142.8(3)
C45 B1 C6 Te1 91.5(3)
C8 Te1 C6 C5 -157.6(3)
C1 Te1 C6 C5 -52.5(3)
Te2 Te1 C6 C5 2.2(2)
C8 Te1 C6 B1 16.8(2)
C1 Te1 C6 B1 122.0(2)
Te2 Te1 C6 B1 176.7(3)
C7 B1 C51 C52 138.8(4)
C45 B1 C51 C52 19.5(5)
C6 B1 C51 C52 -105.2(4)
C7 B1 C51 C56 -47.2(5)
C45 B1 C51 C56 -166.5(3)
C6 B1 C51 C56 68.8(4)
C52 C51 C56 F20 177.3(3)
B1 C51 C56 F20 2.6(5)
C52 C51 C56 C55 -2.5(6)
B1 C51 C56 C55 -177.2(4)
F20 C56 C55 F19 1.3(6)
C51 C56 C55 F19 -178.9(4)
F20 C56 C55 C54 -179.1(4)
C51 C56 C55 C54 0.7(6)
F19 C55 C54 F18 -0.1(7)
C56 C55 C54 F18 -179.7(4)
F19 C55 C54 C53 -178.5(4)
C56 C55 C54 C53 1.9(7)
F18 C54 C53 F17 -0.8(6)
C55 C54 C53 F17 177.6(4)
F18 C54 C53 C52 179.0(4)
C55 C54 C53 C52 -2.5(7)
C56 C51 C52 F16 -176.8(3)
B1 C51 C52 F16 -2.4(6)
C56 C51 C52 C53 1.8(6)
B1 C51 C52 C53 176.2(4)
F17 C53 C52 F16 -0.9(6)
C54 C53 C52 F16 179.3(4)
F17 C53 C52 C51 -179.6(4)
C54 C53 C52 C51 0.6(6)
C7 B1 C45 C46 97.1(4)
C51 B1 C45 C46 -137.7(4)
C6 B1 C45 C46 -16.4(6)
C7 B1 C45 C50 -79.2(4)
C51 B1 C45 C50 46.0(5)
C6 B1 C45 C50 167.3(4)
C46 C45 C50 F15 -178.2(4)
B1 C45 C50 F15 -1.5(6)
C46 C45 C50 C49 1.6(6)
B1 C45 C50 C49 178.3(4)
F15 C50 C49 F14 -0.4(6)
C45 C50 C49 F14 179.8(4)
F15 C50 C49 C48 -179.7(4)
C45 C50 C49 C48 0.6(7)
F14 C49 C48 F13 0.5(7)
C50 C49 C48 F13 179.7(4)
F14 C49 C48 C47 -180.0(5)
C50 C49 C48 C47 -0.7(8)
F13 C48 C47 F12 1.7(8)
C49 C48 C47 F12 -177.9(5)
F13 C48 C47 C46 178.2(4)
C49 C48 C47 C46 -1.3(8)
C50 C45 C46 F11 177.9(4)
B1 C45 C46 F11 1.3(6)
C50 C45 C46 C47 -3.8(6)
B1 C45 C46 C47 179.6(4)
F12 C47 C46 F11 -1.1(7)
C48 C47 C46 F11 -177.8(4)
F12 C47 C46 C45 -179.6(4)
C48 C47 C46 C45 3.8(8)

loop_
_platon_squeeze_void_nr
_platon_squeeze_void_average_x
_platon_squeeze_void_average_y
_platon_squeeze_void_average_z
_platon_squeeze_void_volume
_platon_squeeze_void_count_electrons
_platon_squeeze_void_content
1 0.086 0.071 -0.056 5875 1871 ' '
